data_1513549
loop_
_publ_author_name
'Li, Xin'
'Lin, Mao-Hui'
'Han, Yu'
'Wang, Feng'
'Cheng, Jin-Pei'

_publ_section_title
;
 Asymmetric Diels-Alder reaction of 3-olefinic benzofuran-2-ones and
 polyenals: construction of chiral spirocyclic benzofuran-2-ones.
;
_journal_issue 1
_journal_name_full 'Organic letters'
_journal_page_first 114
_journal_page_last 117
_journal_paper_doi 10.1021/ol403094a
_journal_volume 16
_journal_year 2014
_chemical_absolute_configuration unk
_chemical_formula_moiety 'C16 H14 O4'
_chemical_formula_sum 'C16 H14 O4'
_chemical_formula_weight 270.27
_chemical_name_systematic
; 
 ? 
;
_space_group_IT_number 19
_symmetry_cell_setting orthorhombic
_symmetry_space_group_name_Hall 'P 2ac 2ab'
_symmetry_space_group_name_H-M 'P 21 21 21'
_atom_sites_solution_hydrogens geom
_atom_sites_solution_primary direct
_atom_sites_solution_secondary difmap
_audit_creation_method SHELXL-97
_cell_angle_alpha 90.00
_cell_angle_beta 90.00
_cell_angle_gamma 90.00
_cell_formula_units_Z 4
_cell_length_a 8.7505(8)
_cell_length_b 9.3028(7)
_cell_length_c 15.4206(13)
_cell_measurement_reflns_used 4369
_cell_measurement_temperature 173(2)
_cell_measurement_theta_max 27.48
_cell_measurement_theta_min 2.19
_cell_volume 1255.30(18)
_computing_cell_refinement 'CrystalClear (Rigaku Inc., 2007)'
_computing_data_collection 'CrystalClear (Rigaku Inc., 2007)'
_computing_data_reduction 'CrystalClear (Rigaku Inc., 2007)'
_computing_molecular_graphics 'Olex2 ver 1.1'
_computing_publication_material 'SHELX97 (Sheldrick, 2008)'
_computing_structure_refinement 'Olex2 ver 1.1'
_computing_structure_solution 'SHELXS-97 (Sheldrick, 2008)'
_diffrn_ambient_temperature 173(2)
_diffrn_measured_fraction_theta_full 0.996
_diffrn_measured_fraction_theta_max 0.996
_diffrn_measurement_device_type 'Saturn724+ CCD'
_diffrn_measurement_method '\w scans at fixed \c = 45\%'
_diffrn_radiation_monochromator graphite
_diffrn_radiation_source 'sealed tube'
_diffrn_radiation_type MoK\a
_diffrn_radiation_wavelength 0.71073
_diffrn_reflns_av_R_equivalents 0.0308
_diffrn_reflns_av_sigmaI/netI 0.0211
_diffrn_reflns_limit_h_max 10
_diffrn_reflns_limit_h_min -11
_diffrn_reflns_limit_k_max 11
_diffrn_reflns_limit_k_min -12
_diffrn_reflns_limit_l_max 20
_diffrn_reflns_limit_l_min -19
_diffrn_reflns_number 9442
_diffrn_reflns_theta_full 27.48
_diffrn_reflns_theta_max 27.48
_diffrn_reflns_theta_min 2.56
_exptl_absorpt_coefficient_mu 0.103
_exptl_absorpt_correction_T_max 1.0000
_exptl_absorpt_correction_T_min 0.5947
_exptl_absorpt_correction_type multi-scan
_exptl_absorpt_process_details 'CrystalClear (Rigaku Inc., 2007)'
_exptl_crystal_colour colorless
_exptl_crystal_density_diffrn 1.430
_exptl_crystal_density_method 'not measured'
_exptl_crystal_description block
_exptl_crystal_F_000 568
_exptl_crystal_size_max 0.80
_exptl_crystal_size_mid 0.80
_exptl_crystal_size_min 0.15
_refine_diff_density_max 0.167
_refine_diff_density_min -0.217
_refine_diff_density_rms 0.046
_refine_ls_abs_structure_details 'Flack H D (1983), Acta Cryst. A39, 876-881'
_refine_ls_abs_structure_Flack 2.1(9)
_refine_ls_extinction_method none
_refine_ls_goodness_of_fit_ref 1.145
_refine_ls_hydrogen_treatment constr
_refine_ls_matrix_type full
_refine_ls_number_parameters 181
_refine_ls_number_reflns 2868
_refine_ls_number_restraints 0
_refine_ls_restrained_S_all 1.145
_refine_ls_R_factor_all 0.0369
_refine_ls_R_factor_gt 0.0366
_refine_ls_shift/su_max 0.001
_refine_ls_shift/su_mean 0.000
_refine_ls_structure_factor_coef Fsqd
_refine_ls_weighting_details 'calc w=1/[\s^2^(Fo^2^)+(0.0458P)^2^+0.2252P] where P=(Fo^2^+2Fc^2^)/3'
_refine_ls_weighting_scheme calc
_refine_ls_wR_factor_gt 0.0960
_refine_ls_wR_factor_ref 0.0962
_reflns_number_gt 2849
_reflns_number_total 2868
_reflns_threshold_expression >2sigma(I)
_cod_data_source_file ol403094a_si_002.cif
_cod_data_source_block sa2917
_cod_original_sg_symbol_H-M P2(1)2(1)2(1)
_cod_database_code 1513549

loop_
_symmetry_equiv_pos_as_xyz
'x, y, z'
'-x+1/2, -y, z+1/2'
'-x, y+1/2, -z+1/2'
'x+1/2, -y+1/2, -z'

loop_
_atom_site_label
_atom_site_type_symbol
_atom_site_fract_x
_atom_site_fract_y
_atom_site_fract_z
_atom_site_U_iso_or_equiv
_atom_site_adp_type
_atom_site_occupancy
_atom_site_symmetry_multiplicity
_atom_site_calc_flag
_atom_site_refinement_flags
O1 O 0.52728(14) 0.57720(12) 0.39394(7) 0.0332(3) Uani 1 1 d .
O2 O 0.84989(12) 0.15740(12) 0.25800(7) 0.0342(3) Uani 1 1 d .
O3 O 0.39642(12) 0.42723(13) 0.31408(7) 0.0341(3) Uani 1 1 d .
O4 O 0.84824(16) 0.24565(15) 0.12592(8) 0.0472(3) Uani 1 1 d .
C1 C 0.80422(16) 0.49464(16) 0.31062(9) 0.0281(3) Uani 1 1 d .
H1 H 0.9007 0.4387 0.3023 0.034 Uiso 1 1 calc R
C2 C 0.66767(16) 0.38934(15) 0.31181(9) 0.0240(3) Uani 1 1 d .
C3 C 0.64472(16) 0.32582(16) 0.22019(9) 0.0275(3) Uani 1 1 d .
H3 H 0.5571 0.2569 0.2225 0.033 Uiso 1 1 calc R
C4 C 0.60769(18) 0.44091(18) 0.15311(9) 0.0324(3) Uani 1 1 d .
H4A H 0.6299 0.4031 0.0944 0.039 Uiso 1 1 calc R
H4B H 0.4973 0.4639 0.1559 0.039 Uiso 1 1 calc R
C5 C 0.69845(19) 0.57567(18) 0.16767(10) 0.0360(3) Uani 1 1 d .
H5 H 0.6927 0.6491 0.1250 0.043 Uiso 1 1 calc R
C6 C 0.78626(18) 0.59849(18) 0.23645(11) 0.0350(3) Uani 1 1 d .
H6 H 0.8415 0.6863 0.2391 0.042 Uiso 1 1 calc R
C7 C 0.81041(19) 0.57116(17) 0.39838(10) 0.0345(3) Uani 1 1 d .
H7A H 0.8206 0.4994 0.4454 0.041 Uiso 1 1 calc R
H7B H 0.9005 0.6354 0.4004 0.041 Uiso 1 1 calc R
C8 C 0.6673(2) 0.65740(18) 0.41149(11) 0.0380(4) Uani 1 1 d .
H8A H 0.6646 0.6923 0.4721 0.046 Uiso 1 1 calc R
H8B H 0.6706 0.7426 0.3730 0.046 Uiso 1 1 calc R
C9 C 0.51979(16) 0.46603(15) 0.33799(9) 0.0260(3) Uani 1 1 d .
C10 C 0.69561(17) 0.26292(15) 0.37222(9) 0.0266(3) Uani 1 1 d .
C11 C 0.63668(18) 0.24935(17) 0.45612(10) 0.0319(3) Uani 1 1 d .
H11 H 0.5725 0.3226 0.4789 0.038 Uiso 1 1 calc R
C12 C 0.6711(2) 0.12976(18) 0.50646(11) 0.0381(4) Uani 1 1 d .
H12 H 0.6307 0.1217 0.5634 0.046 Uiso 1 1 calc R
C13 C 0.7643(2) 0.02198(18) 0.47362(12) 0.0411(4) Uani 1 1 d .
H13 H 0.7881 -0.0594 0.5083 0.049 Uiso 1 1 calc R
C14 C 0.82274(19) 0.03276(18) 0.39061(11) 0.0372(4) Uani 1 1 d .
H14 H 0.8871 -0.0405 0.3680 0.045 Uiso 1 1 calc R
C15 C 0.78616(17) 0.15197(16) 0.34077(10) 0.0298(3) Uani 1 1 d .
C16 C 0.78655(18) 0.24300(17) 0.19539(10) 0.0322(3) Uani 1 1 d .

loop_
_atom_site_aniso_label
_atom_site_aniso_U_11
_atom_site_aniso_U_22
_atom_site_aniso_U_33
_atom_site_aniso_U_23
_atom_site_aniso_U_13
_atom_site_aniso_U_12
O1 0.0347(6) 0.0323(6) 0.0328(5) -0.0036(5) 0.0045(5) -0.0007(5)
O2 0.0300(5) 0.0377(6) 0.0349(6) -0.0006(5) -0.0011(4) 0.0075(5)
O3 0.0239(5) 0.0400(6) 0.0385(6) 0.0003(5) 0.0010(4) -0.0010(4)
O4 0.0467(7) 0.0619(8) 0.0330(6) -0.0004(6) 0.0092(5) 0.0151(6)
C1 0.0227(6) 0.0320(7) 0.0297(7) 0.0032(6) -0.0011(5) -0.0028(5)
C2 0.0226(6) 0.0271(6) 0.0222(6) 0.0013(5) -0.0010(5) -0.0011(5)
C3 0.0262(6) 0.0322(7) 0.0239(6) -0.0013(5) -0.0019(5) 0.0016(6)
C4 0.0328(8) 0.0416(8) 0.0228(6) 0.0040(6) -0.0008(6) 0.0051(7)
C5 0.0356(8) 0.0404(8) 0.0318(7) 0.0137(7) 0.0054(6) 0.0031(7)
C6 0.0297(8) 0.0364(8) 0.0387(8) 0.0104(7) 0.0037(7) -0.0056(6)
C7 0.0357(8) 0.0330(7) 0.0348(8) 0.0005(6) -0.0076(7) -0.0073(7)
C8 0.0440(9) 0.0333(8) 0.0366(8) -0.0078(6) -0.0035(7) -0.0058(7)
C9 0.0272(6) 0.0278(7) 0.0230(6) 0.0036(5) 0.0031(5) -0.0005(5)
C10 0.0261(6) 0.0283(6) 0.0253(6) 0.0028(5) -0.0060(5) -0.0034(5)
C11 0.0343(8) 0.0351(7) 0.0264(7) 0.0031(6) -0.0044(6) -0.0058(6)
C12 0.0445(10) 0.0421(8) 0.0277(7) 0.0092(6) -0.0101(7) -0.0138(7)
C13 0.0454(9) 0.0346(8) 0.0434(9) 0.0137(7) -0.0209(8) -0.0096(7)
C14 0.0340(8) 0.0305(7) 0.0472(9) 0.0045(7) -0.0132(7) -0.0001(6)
C15 0.0277(7) 0.0313(7) 0.0304(7) 0.0014(6) -0.0064(6) -0.0015(6)
C16 0.0318(7) 0.0348(7) 0.0300(7) -0.0023(6) -0.0025(6) 0.0042(6)

loop_
_atom_type_symbol
_atom_type_description
_atom_type_scat_dispersion_real
_atom_type_scat_dispersion_imag
_atom_type_scat_source
C C 0.0033 0.0016 'International Tables Vol C Tables 4.2.6.8 and 6.1.1.4'
H H 0.0000 0.0000 'International Tables Vol C Tables 4.2.6.8 and 6.1.1.4'
O O 0.0106 0.0060 'International Tables Vol C Tables 4.2.6.8 and 6.1.1.4'

loop_
_geom_angle_atom_site_label_1
_geom_angle_atom_site_label_2
_geom_angle_atom_site_label_3
_geom_angle
C9 O1 C8 123.46(12)
C16 O2 C15 120.34(12)
C6 C1 C7 112.16(12)
C6 C1 C2 109.58(12)
C7 C1 C2 108.17(12)
C6 C1 H1 109.0
C7 C1 H1 109.0
C2 C1 H1 109.0
C10 C2 C9 109.55(12)
C10 C2 C3 106.59(11)
C9 C2 C3 108.02(11)
C10 C2 C1 111.93(11)
C9 C2 C1 111.17(11)
C3 C2 C1 109.40(11)
C16 C3 C4 111.19(13)
C16 C3 C2 108.66(12)
C4 C3 C2 112.33(12)
C16 C3 H3 108.2
C4 C3 H3 108.2
C2 C3 H3 108.2
C5 C4 C3 111.89(12)
C5 C4 H4A 109.2
C3 C4 H4A 109.2
C5 C4 H4B 109.2
C3 C4 H4B 109.2
H4A C4 H4B 107.9
C6 C5 C4 124.03(14)
C6 C5 H5 118.0
C4 C5 H5 118.0
C5 C6 C1 124.41(14)
C5 C6 H6 117.8
C1 C6 H6 117.8
C8 C7 C1 109.78(13)
C8 C7 H7A 109.7
C1 C7 H7A 109.7
C8 C7 H7B 109.7
C1 C7 H7B 109.7
H7A C7 H7B 108.2
O1 C8 C7 113.71(12)
O1 C8 H8A 108.8
C7 C8 H8A 108.8
O1 C8 H8B 108.8
C7 C8 H8B 108.8
H8A C8 H8B 107.7
O3 C9 O1 118.19(13)
O3 C9 C2 122.72(13)
O1 C9 C2 119.00(12)
C15 C10 C11 117.81(13)
C15 C10 C2 116.92(13)
C11 C10 C2 125.27(13)
C12 C11 C10 120.61(16)
C12 C11 H11 119.7
C10 C11 H11 119.7
C13 C12 C11 120.12(16)
C13 C12 H12 119.9
C11 C12 H12 119.9
C14 C13 C12 120.18(15)
C14 C13 H13 119.9
C12 C13 H13 119.9
C13 C14 C15 119.08(17)
C13 C14 H14 120.5
C15 C14 H14 120.5
C14 C15 C10 122.17(15)
C14 C15 O2 116.37(14)
C10 C15 O2 121.42(13)
O4 C16 O2 117.36(14)
O4 C16 C3 125.83(15)
O2 C16 C3 116.80(13)

loop_
_geom_bond_atom_site_label_1
_geom_bond_atom_site_label_2
_geom_bond_distance
O1 C9 1.3484(18)
O1 C8 1.460(2)
O2 C16 1.3688(19)
O2 C15 1.3937(19)
O3 C9 1.1965(18)
O4 C16 1.1998(19)
C1 C6 1.505(2)
C1 C7 1.530(2)
C1 C2 1.5452(19)
C1 H1 1.0000
C2 C10 1.5201(18)
C2 C9 1.532(2)
C2 C3 1.5446(19)
C3 C16 1.510(2)
C3 C4 1.524(2)
C3 H3 1.0000
C4 C5 1.501(2)
C4 H4A 0.9900
C4 H4B 0.9900
C5 C6 1.327(2)
C5 H5 0.9500
C6 H6 0.9500
C7 C8 1.501(2)
C7 H7A 0.9900
C7 H7B 0.9900
C8 H8A 0.9900
C8 H8B 0.9900
C10 C15 1.389(2)
C10 C11 1.399(2)
C11 C12 1.389(2)
C11 H11 0.9500
C12 C13 1.388(3)
C12 H12 0.9500
C13 C14 1.382(3)
C13 H13 0.9500
C14 C15 1.387(2)
C14 H14 0.9500

loop_
_geom_torsion_atom_site_label_1
_geom_torsion_atom_site_label_2
_geom_torsion_atom_site_label_3
_geom_torsion_atom_site_label_4
_geom_torsion
C6 C1 C2 C10 167.64(12)
C7 C1 C2 C10 -69.81(15)
C6 C1 C2 C9 -69.49(15)
C7 C1 C2 C9 53.06(15)
C6 C1 C2 C3 49.73(15)
C7 C1 C2 C3 172.28(12)
C10 C2 C3 C16 -59.33(15)
C9 C2 C3 C16 -176.99(12)
C1 C2 C3 C16 61.87(15)
C10 C2 C3 C4 177.22(12)
C9 C2 C3 C4 59.57(15)
C1 C2 C3 C4 -61.58(15)
C16 C3 C4 C5 -82.99(16)
C2 C3 C4 C5 39.03(17)
C3 C4 C5 C6 -7.7(2)
C4 C5 C6 C1 -1.7(3)
C7 C1 C6 C5 -140.41(17)
C2 C1 C6 C5 -20.3(2)
C6 C1 C7 C8 58.50(16)
C2 C1 C7 C8 -62.46(15)
C9 O1 C8 C7 -27.5(2)
C1 C7 C8 O1 48.80(18)
C8 O1 C9 O3 -164.36(14)
C8 O1 C9 C2 19.1(2)
C10 C2 C9 O3 -84.19(17)
C3 C2 C9 O3 31.54(18)
C1 C2 C9 O3 151.59(13)
C10 C2 C9 O1 92.17(14)
C3 C2 C9 O1 -152.10(12)
C1 C2 C9 O1 -32.06(17)
C9 C2 C10 C15 156.19(13)
C3 C2 C10 C15 39.55(16)
C1 C2 C10 C15 -80.03(15)
C9 C2 C10 C11 -23.31(19)
C3 C2 C10 C11 -139.95(14)
C1 C2 C10 C11 100.48(16)
C15 C10 C11 C12 1.4(2)
C2 C10 C11 C12 -179.15(14)
C10 C11 C12 C13 -0.2(2)
C11 C12 C13 C14 -0.3(3)
C12 C13 C14 C15 -0.4(2)
C13 C14 C15 C10 1.6(2)
C13 C14 C15 O2 179.32(14)
C11 C10 C15 C14 -2.1(2)
C2 C10 C15 C14 178.38(13)
C11 C10 C15 O2 -179.70(13)
C2 C10 C15 O2 0.77(19)
C16 O2 C15 C14 159.72(14)
C16 O2 C15 C10 -22.5(2)
C15 O2 C16 O4 178.45(14)
C15 O2 C16 C3 -1.6(2)
C4 C3 C16 O4 -13.0(2)
C2 C3 C16 O4 -137.14(17)
C4 C3 C16 O2 167.00(13)
C2 C3 C16 O2 42.88(18)
